data_2011283
loop_
_publ_author_name
'Schneider, Monica'
'Linden, Anthony'
'Rippert, Andreas, J.'

_publ_section_title
;(<i>M</i>)- and
 (<i>P</i>)-8-[(1<i>S</i>,2<i>R</i>)-2-hydroxy-1-methyl-2-phenylethyl]-8-methyl-8,9-dihydro-7<i>H</i>-dinaphth[2,1-<i>c</i>:1',2'-<i>e</i>]azepinium
 bromide solvates
;
_journal_issue 8
_journal_name_full 'Acta Crystallographica Section C'
_journal_page_first 1004
_journal_page_last 1006
_journal_paper_doi 10.1107/S0108270100006739
_journal_volume 56
_journal_year 2000
_chemical_formula_iupac 'C32 H30 N O 1 , Br 1 , C H2 Cl2'
_chemical_formula_moiety 'C32 H30 N O 1 , Br 1 , C H2 Cl2'
_chemical_formula_sum 'C33 H32 Br Cl2 N O'
_chemical_formula_weight 609.40
_chemical_melting_point 534(3)
_chemical_name_systematic
;
(P)-8-[(1S,2R)-2-hydroxy-1-methyl-2-phenylethyl]-8-methyl-
8,9-dihydro-7H-dinaphth[2,1-c:1',2'-e]azepinium bromide dichloromethane (1/1)
solvate
;
_space_group_IT_number 4
_symmetry_cell_setting monoclinic
_symmetry_space_group_name_Hall 'P 2yb'
_symmetry_space_group_name_H-M 'P 1 21 1'
_cell_angle_alpha 90.00
_cell_angle_beta 98.015(15)
_cell_angle_gamma 90.00
_cell_formula_units_Z 2
_cell_length_a 8.234(3)
_cell_length_b 12.267(2)
_cell_length_c 14.3806(19)
_cell_measurement_reflns_used 22
_cell_measurement_temperature 173.0(10)
_cell_measurement_theta_max 17.5
_cell_measurement_theta_min 13.5
_cell_volume 1438.3(6)
_computing_cell_refinement 'MSC/AFC Diffractometer Control Software'
_computing_data_collection
;
MSC/AFC Diffractometer Control Software (Molecular
Structure Corporation, 1991)
;
_computing_data_reduction 'TEXSAN (Molecular Structure Corporation, 1997)'
_computing_molecular_graphics 'ORTEPII (Johnson, 1976)'
_computing_publication_material SHELXL97
_computing_structure_refinement 'SHELXL97 (Sheldrick, 1997)'
_computing_structure_solution 'SHELXS86 (Sheldrick, 1986)'
_diffrn_ambient_temperature 173.0(10)
_diffrn_measured_fraction_theta_full .999
_diffrn_measured_fraction_theta_max .999
_diffrn_measurement_device_type 'Rigaku AFC-5R'
_diffrn_measurement_method '\w/2\q scans'
_diffrn_radiation_monochromator graphite
_diffrn_radiation_source 'Rigaku rotating anode generator'
_diffrn_radiation_type 'Mo K\a'
_diffrn_radiation_wavelength .71069
_diffrn_reflns_av_R_equivalents .026
_diffrn_reflns_av_sigmaI/netI .057
_diffrn_reflns_limit_h_max 10
_diffrn_reflns_limit_h_min -10
_diffrn_reflns_limit_k_max 15
_diffrn_reflns_limit_k_min -15
_diffrn_reflns_limit_l_max 18
_diffrn_reflns_limit_l_min -18
_diffrn_reflns_number 7400
_diffrn_reflns_theta_full 27.51
_diffrn_reflns_theta_max 27.51
_diffrn_reflns_theta_min 2.70
_diffrn_standards_decay_% 0
_diffrn_standards_interval_count 150
_diffrn_standards_number 3
_exptl_absorpt_coefficient_mu 1.642
_exptl_absorpt_correction_T_max .821
_exptl_absorpt_correction_T_min .596
_exptl_absorpt_correction_type \y-scan
_exptl_absorpt_process_details '(North et al., 1968)'
_exptl_crystal_colour colourless
_exptl_crystal_density_diffrn 1.407
_exptl_crystal_density_method 'not measured'
_exptl_crystal_description plate
_exptl_crystal_F_000 628
_exptl_crystal_size_max .42
_exptl_crystal_size_mid .30
_exptl_crystal_size_min .12
_refine_diff_density_max .448
_refine_diff_density_min -.317
_refine_ls_abs_structure_details 'Flack (1983), 3142 Friedel pairs'
_refine_ls_abs_structure_Flack -.003(8)
_refine_ls_extinction_method none
_refine_ls_goodness_of_fit_ref 1.017
_refine_ls_hydrogen_treatment constr
_refine_ls_matrix_type full
_refine_ls_number_parameters 345
_refine_ls_number_reflns 6614
_refine_ls_number_restraints 1
_refine_ls_restrained_S_all 1.017
_refine_ls_R_factor_all .070
_refine_ls_R_factor_gt .039
_refine_ls_shift/su_max .001
_refine_ls_shift/su_mean .000
_refine_ls_structure_factor_coef Fsqd
_refine_ls_weighting_details 'w = 1/[\s^2^(Fo^2^)+(0.0426P)^2^+0.3206P] where P=(Fo^2^+2Fc^2^)/3'
_refine_ls_weighting_scheme calc
_refine_ls_wR_factor_ref .096
_reflns_number_gt 5208
_reflns_number_total 6614
_reflns_threshold_expression I>2\s(I)
_cod_data_source_file sk1391.cif
_cod_data_source_block II
_cod_depositor_comments
;
The following automatic conversions were performed:

'_chemical_melting_point' value '531-537' was changed to '534(3)' -
the average value was taken and precision was estimated.

Automatic conversion script
Id: cif_fix_values 1646 2011-03-28 12:23:43Z adriana 

The following automatic conversions were performed:

'_chemical_melting_point' value '531-537' was changed to '534(3)' -
the average value was taken and precision was estimated.

Automatic conversion script
Id: cif_fix_values 1715 2011-07-08 13:25:40Z adriana 
;
_cod_original_cell_volume 1438.3(5)
_cod_original_sg_symbol_H-M 'P 21'
_cod_database_code 2011283
_cod_database_fobs_code 2011283

loop_
_symmetry_equiv_pos_as_xyz
'x, y, z'
'-x, y+1/2, -z'

loop_
_atom_site_label
_atom_site_fract_x
_atom_site_fract_y
_atom_site_fract_z
_atom_site_U_iso_or_equiv
_atom_site_adp_type
_atom_site_calc_flag
_atom_site_refinement_flags
_atom_site_occupancy
_atom_site_disorder_assembly
_atom_site_disorder_group
_atom_site_type_symbol
Br1 .87778(4) .50000(3) -.19849(2) .03912(10) Uani d . 1 . . Br
O24 1.1250(3) .36375(18) -.05338(15) .0301(5) Uani d . 1 . . O
H24 1.0614 .3855 -.1005 .045 Uiso calc R 1 . . H
N1 .9313(3) .3445(2) .12013(17) .0207(5) Uani d . 1 . . N
C1 .8193(3) .4841(3) .2862(2) .0214(7) Uani d . 1 . . C
C2 .8564(3) .5165(3) .1995(2) .0213(7) Uani d . 1 . . C
C3 .9328(4) .6185(3) .1887(2) .0269(7) Uani d . 1 . . C
H3 .9517 .6414 .1280 .032 Uiso calc R 1 . . H
C4 .9794(4) .6842(3) .2640(3) .0328(8) Uani d . 1 . . C
H4 1.0247 .7541 .2551 .039 Uiso calc R 1 . . H
C5 .9604(4) .6484(3) .3558(2) .0303(7) Uani d . 1 . . C
C6 1.0232(5) .7089(3) .4364(3) .0429(10) Uani d . 1 . . C
H6 1.0713 .7782 .4290 .052 Uiso calc R 1 . . H
C7 1.0162(5) .6701(4) .5240(3) .0497(11) Uani d . 1 . . C
H7 1.0620 .7116 .5771 .060 Uiso calc R 1 . . H
C8 .9415(5) .5689(4) .5371(3) .0448(10) Uani d . 1 . . C
H8 .9391 .5416 .5987 .054 Uiso calc R 1 . . H
C9 .8725(4) .5097(4) .4608(2) .0324(7) Uani d . 1 . . C
H9 .8189 .4429 .4701 .039 Uiso calc R 1 . . H
C10 .8800(4) .5471(3) .3677(2) .0239(6) Uani d . 1 . . C
C11 .7233(4) .3820(3) .2929(2) .0230(6) Uani d . 1 . . C
C12 .7767(4) .2867(2) .2545(2) .0209(6) Uani d . 1 . . C
C13 .6906(4) .1883(3) .2586(2) .0279(7) Uani d . 1 . . C
H13 .7289 .1241 .2318 .033 Uiso calc R 1 . . H
C14 .5511(4) .1844(3) .3011(2) .0330(8) Uani d . 1 . . C
H14 .4952 .1171 .3050 .040 Uiso calc R 1 . . H
C15 .4905(4) .2799(3) .3388(2) .0308(8) Uani d . 1 . . C
C16 .3421(4) .2793(4) .3817(3) .0404(9) Uani d . 1 . . C
H16 .2878 .2121 .3888 .049 Uiso calc R 1 . . H
C17 .2793(4) .3721(4) .4118(3) .0416(9) Uani d . 1 . . C
H17 .1823 .3694 .4406 .050 Uiso calc R 1 . . H
C18 .3553(4) .4726(3) .4011(3) .0403(10) Uani d . 1 . . C
H18 .3072 .5378 .4201 .048 Uiso calc R 1 . . H
C19 .4993(4) .4773(3) .3631(2) .0328(8) Uani d . 1 . . C
H19 .5507 .5458 .3570 .039 Uiso calc R 1 . . H
C20 .5726(4) .3811(3) .3327(2) .0255(7) Uani d . 1 . . C
C21 .8158(4) .4424(2) .1161(2) .0209(6) Uani d . 1 . . C
H211 .8230 .4842 .0579 .025 Uiso calc R 1 . . H
H212 .7016 .4161 .1136 .025 Uiso calc R 1 . . H
C22 .9375(4) .2866(2) .2157(2) .0215(6) Uani d . 1 . . C
H221 .9725 .2102 .2088 .026 Uiso calc R 1 . . H
H222 1.0215 .3226 .2615 .026 Uiso calc R 1 . . H
C23 1.1097(3) .3798(3) .1119(2) .0206(6) Uani d . 1 . . C
H23 1.1437 .4317 .1646 .025 Uiso calc R 1 . . H
C24 1.1270(4) .4407(2) .0204(2) .0227(6) Uani d . 1 . . C
H241 1.0309 .4906 .0053 .027 Uiso calc R 1 . . H
C25 1.2841(3) .5095(3) .03249(19) .0233(6) Uani d . 1 . . C
C26 1.3237(4) .5798(3) .1086(2) .0283(7) Uani d . 1 . . C
H26 1.2571 .5801 .1575 .034 Uiso calc R 1 . . H
C27 1.4572(4) .6491(3) .1147(2) .0328(8) Uani d . 1 . . C
H27 1.4825 .6954 .1677 .039 Uiso calc R 1 . . H
C28 1.5550(4) .6508(3) .0424(3) .0330(8) Uani d . 1 . . C
H28 1.6448 .6998 .0448 .040 Uiso calc R 1 . . H
C29 1.5189(4) .5801(3) -.0323(2) .0317(8) Uani d . 1 . . C
H29 1.5860 .5799 -.0810 .038 Uiso calc R 1 . . H
C30 1.3858(4) .5089(4) -.0376(2) .0281(7) Uani d . 1 . . C
H30 1.3642 .4599 -.0890 .034 Uiso calc R 1 . . H
C31 .8612(4) .2667(3) .0443(2) .0289(7) Uani d . 1 . . C
H311 .7550 .2396 .0578 .043 Uiso calc R 1 . . H
H312 .9365 .2052 .0418 .043 Uiso calc R 1 . . H
H313 .8464 .3044 -.0164 .043 Uiso calc R 1 . . H
C32 1.2279(4) .2847(3) .1252(2) .0281(7) Uani d . 1 . . C
H321 1.1942 .2291 .0775 .042 Uiso calc R 1 . . H
H322 1.2274 .2533 .1878 .042 Uiso calc R 1 . . H
H323 1.3387 .3101 .1189 .042 Uiso calc R 1 . . H
Cl1 .32522(16) .38563(12) .69750(10) .0719(4) Uani d . 1 . . Cl
Cl2 .5770(2) .26093(11) .62252(12) .0822(4) Uani d . 1 . . Cl
C33 .5102(5) .3914(3) .6510(3) .0486(10) Uani d . 1 . . C
H331 .5950 .4257 .6974 .058 Uiso calc R 1 . . H
H332 .4957 .4373 .5939 .058 Uiso calc R 1 . . H

loop_
_atom_site_aniso_label
_atom_site_aniso_U_11
_atom_site_aniso_U_22
_atom_site_aniso_U_33
_atom_site_aniso_U_12
_atom_site_aniso_U_13
_atom_site_aniso_U_23
Br1 .04471(19) .03210(16) .03773(17) -.0003(2) -.00412(13) -.0017(2)
O24 .0411(14) .0291(12) .0205(11) -.0010(11) .0055(10) -.0035(10)
N1 .0224(13) .0216(13) .0178(12) -.0005(10) .0018(10) -.0012(10)
C1 .0197(12) .0192(18) .0254(14) .0058(12) .0029(10) -.0010(13)
C2 .0181(12) .0196(18) .0263(14) .0049(12) .0029(10) -.0001(13)
C3 .0264(16) .0219(15) .0334(18) .0034(13) .0071(14) .0059(14)
C4 .0330(18) .0186(16) .047(2) -.0035(14) .0068(16) -.0012(16)
C5 .0240(16) .0277(18) .0384(19) .0072(14) .0016(14) -.0109(15)
C6 .039(2) .035(2) .054(3) .0016(17) .0028(18) -.0187(19)
C7 .045(2) .057(3) .044(2) .011(2) -.0048(18) -.029(2)
C8 .049(2) .057(3) .0271(19) .023(2) .0020(16) -.0085(18)
C9 .0347(16) .039(2) .0240(14) .0117(19) .0046(12) -.0074(19)
C10 .0241(15) .0239(14) .0238(15) .0088(13) .0040(12) -.0034(13)
C11 .0244(15) .0233(15) .0209(15) .0017(13) .0019(12) .0040(12)
C12 .0210(14) .0224(15) .0194(14) .0004(12) .0029(11) .0038(12)
C13 .0336(18) .0185(15) .0315(18) -.0031(13) .0042(14) .0019(13)
C14 .0334(19) .0273(17) .0384(19) -.0062(15) .0058(15) .0031(15)
C15 .0241(16) .038(2) .0305(18) -.0023(15) .0061(13) .0078(16)
C16 .0290(19) .047(2) .047(2) -.0054(17) .0106(17) .0092(19)
C17 .0277(18) .061(3) .039(2) .0018(18) .0124(15) .0031(19)
C18 .0354(19) .047(3) .041(2) .0139(16) .0131(15) .0022(17)
C19 .0296(16) .035(2) .0351(17) .0054(14) .0086(13) .0026(14)
C20 .0238(15) .0302(17) .0225(15) .0021(13) .0034(12) .0048(13)
C21 .0196(14) .0221(15) .0202(15) .0041(12) .0003(11) .0018(12)
C22 .0245(15) .0184(15) .0219(15) .0039(12) .0040(12) .0036(12)
C23 .0192(14) .0219(15) .0210(15) -.0005(12) .0035(12) -.0009(12)
C24 .0254(15) .0229(16) .0202(15) .0010(13) .0041(12) .0003(12)
C25 .0226(13) .0248(16) .0230(13) .0044(15) .0042(10) .0085(16)
C26 .0292(17) .0318(17) .0247(16) -.0019(14) .0064(13) -.0014(14)
C27 .0336(19) .0351(19) .0288(17) -.0012(15) .0013(14) .0013(15)
C28 .0208(16) .0360(19) .041(2) -.0022(14) .0025(14) .0143(16)
C29 .0251(16) .0403(19) .0315(18) .0043(15) .0106(14) .0112(16)
C30 .0283(14) .0300(17) .0268(14) .0068(18) .0072(11) .0063(18)
C31 .0269(16) .0310(17) .0292(17) -.0078(14) .0052(13) -.0122(14)
C32 .0266(16) .0288(17) .0301(17) .0070(14) .0082(14) .0047(14)
Cl1 .0608(8) .0672(8) .0904(10) -.0082(6) .0197(7) -.0177(8)
Cl2 .0865(10) .0542(8) .1060(12) .0151(7) .0139(9) -.0224(8)
C33 .051(2) .033(2) .059(3) -.0001(19) -.003(2) -.005(2)

loop_
_atom_type_symbol
_atom_type_description
_atom_type_scat_dispersion_real
_atom_type_scat_dispersion_imag
_atom_type_scat_source
C C .0033 .0016
; International Tables for Crystallography (1992).
Vol. C, Tables 4.2.6.8 and 6.1.1.4
;
H H .0000 .0000
; International Tables for Crystallography (1992).
Vol. C, Tables 4.2.6.8 and 6.1.1.4
;
Br Br -.2901 2.4595
; International Tables for Crystallography (1992).
Vol. C, Tables 4.2.6.8 and 6.1.1.4
;
Cl Cl .1484 .1585
; International Tables for Crystallography (1992).
Vol. C, Tables 4.2.6.8 and 6.1.1.4
;
N N .0061 .0033
; International Tables for Crystallography (1992).
Vol. C, Tables 4.2.6.8 and 6.1.1.4
;
O O .0106 .0060
; International Tables for Crystallography (1992).
Vol. C, Tables 4.2.6.8 and 6.1.1.4
;

loop_
_geom_angle_atom_site_label_1
_geom_angle_atom_site_label_2
_geom_angle_atom_site_label_3
_geom_angle
C24 O24 H24 109.5
C31 N1 C21 107.3(2)
C31 N1 C22 108.5(2)
C21 N1 C22 109.8(2)
C31 N1 C23 113.2(2)
C21 N1 C23 111.6(2)
C22 N1 C23 106.4(2)
C2 C1 C10 119.1(3)
C2 C1 C11 119.0(3)
C10 C1 C11 121.8(3)
C1 C2 C3 120.6(3)
C1 C2 C21 119.6(3)
C3 C2 C21 119.9(3)
C4 C3 C2 121.0(3)
C4 C3 H3 119.5
C2 C3 H3 119.5
C3 C4 C5 120.0(3)
C3 C4 H4 120.0
C5 C4 H4 120.0
C6 C5 C4 121.6(3)
C6 C5 C10 118.8(3)
C4 C5 C10 119.5(3)
C7 C6 C5 121.4(4)
C7 C6 H6 119.3
C5 C6 H6 119.3
C6 C7 C8 120.5(4)
C6 C7 H7 119.7
C8 C7 H7 119.7
C9 C8 C7 119.9(4)
C9 C8 H8 120.0
C7 C8 H8 120.0
C8 C9 C10 121.0(4)
C8 C9 H9 119.5
C10 C9 H9 119.5
C9 C10 C5 118.2(3)
C9 C10 C1 122.6(3)
C5 C10 C1 119.1(3)
C12 C11 C20 119.4(3)
C12 C11 C1 118.7(3)
C20 C11 C1 121.8(3)
C11 C12 C13 121.1(3)
C11 C12 C22 119.4(3)
C13 C12 C22 119.3(3)
C14 C13 C12 120.4(3)
C14 C13 H13 119.8
C12 C13 H13 119.8
C13 C14 C15 120.2(3)
C13 C14 H14 119.9
C15 C14 H14 119.9
C14 C15 C20 120.3(3)
C14 C15 C16 121.7(3)
C20 C15 C16 118.0(3)
C17 C16 C15 121.2(4)
C17 C16 H16 119.4
C15 C16 H16 119.4
C16 C17 C18 120.7(3)
C16 C17 H17 119.6
C18 C17 H17 119.6
C19 C18 C17 120.3(3)
C19 C18 H18 119.9
C17 C18 H18 119.9
C18 C19 C20 120.9(3)
C18 C19 H19 119.5
C20 C19 H19 119.5
C15 C20 C19 118.7(3)
C15 C20 C11 118.4(3)
C19 C20 C11 122.9(3)
C2 C21 N1 112.1(2)
C2 C21 H211 109.2
N1 C21 H211 109.2
C2 C21 H212 109.2
N1 C21 H212 109.2
H211 C21 H212 107.9
C12 C22 N1 114.1(2)
C12 C22 H221 108.7
N1 C22 H221 108.7
C12 C22 H222 108.7
N1 C22 H222 108.7
H221 C22 H222 107.6
C32 C23 C24 110.3(2)
C32 C23 N1 112.0(2)
C24 C23 N1 113.7(2)
C32 C23 H23 106.8
C24 C23 H23 106.8
N1 C23 H23 106.8
O24 C24 C25 111.9(2)
O24 C24 C23 108.9(2)
C25 C24 C23 110.4(2)
O24 C24 H241 108.6
C25 C24 H241 108.6
C23 C24 H241 108.6
C26 C25 C30 118.1(3)
C26 C25 C24 122.0(3)
C30 C25 C24 119.8(3)
C27 C26 C25 121.7(3)
C27 C26 H26 119.1
C25 C26 H26 119.1
C26 C27 C28 119.8(3)
C26 C27 H27 120.1
C28 C27 H27 120.1
C29 C28 C27 119.0(3)
C29 C28 H28 120.5
C27 C28 H28 120.5
C28 C29 C30 121.2(3)
C28 C29 H29 119.4
C30 C29 H29 119.4
C29 C30 C25 120.2(3)
C29 C30 H30 119.9
C25 C30 H30 119.9
N1 C31 H311 109.5
N1 C31 H312 109.5
H311 C31 H312 109.5
N1 C31 H313 109.5
H311 C31 H313 109.5
H312 C31 H313 109.5
C23 C32 H321 109.5
C23 C32 H322 109.5
H321 C32 H322 109.5
C23 C32 H323 109.5
H321 C32 H323 109.5
H322 C32 H323 109.5
Cl1 C33 Cl2 111.7(2)
Cl1 C33 H331 109.3
Cl2 C33 H331 109.3
Cl1 C33 H332 109.3
Cl2 C33 H332 109.3
H331 C33 H332 107.9

loop_
_geom_bond_atom_site_label_1
_geom_bond_atom_site_label_2
_geom_bond_site_symmetry_2
_geom_bond_distance
_geom_bond_publ_flag
O24 C24 . 1.419(4) ?
O24 H24 . .84 ?
N1 C31 . 1.503(4) ?
N1 C21 . 1.529(4) ?
N1 C22 . 1.541(4) ?
N1 C23 . 1.551(4) ?
C1 C2 . 1.382(4) ?
C1 C10 . 1.434(4) ?
C1 C11 . 1.492(4) ?
C2 C3 . 1.420(4) ?
C2 C21 . 1.505(4) ?
C3 C4 . 1.361(5) ?
C3 H3 . .95 ?
C4 C5 . 1.422(5) ?
C4 H4 . .95 ?
C5 C6 . 1.411(5) ?
C5 C10 . 1.429(5) ?
C6 C7 . 1.356(6) ?
C6 H6 . .95 ?
C7 C8 . 1.410(7) ?
C7 H7 . .95 ?
C8 C9 . 1.371(5) ?
C8 H8 . .95 ?
C9 C10 . 1.425(5) ?
C9 H9 . .95 ?
C11 C12 . 1.390(4) ?
C11 C20 . 1.437(4) ?
C12 C13 . 1.406(4) ?
C12 C22 . 1.507(4) ?
C13 C14 . 1.375(5) ?
C13 H13 . .95 ?
C14 C15 . 1.412(5) ?
C14 H14 . .95 ?
C15 C20 . 1.421(5) ?
C15 C16 . 1.443(5) ?
C16 C17 . 1.347(6) ?
C16 H16 . .95 ?
C17 C18 . 1.401(6) ?
C17 H17 . .95 ?
C18 C19 . 1.374(5) ?
C18 H18 . .95 ?
C19 C20 . 1.422(5) ?
C19 H19 . .95 ?
C21 H211 . .99 ?
C21 H212 . .99 ?
C22 H221 . .99 ?
C22 H222 . .99 ?
C23 C32 . 1.514(4) ?
C23 C24 . 1.538(4) ?
C23 H23 . 1.00 ?
C24 C25 . 1.533(4) ?
C24 H241 . 1.00 ?
C25 C26 . 1.396(5) ?
C25 C30 . 1.398(4) ?
C26 C27 . 1.382(5) ?
C26 H26 . .95 ?
C27 C28 . 1.400(5) ?
C27 H27 . .95 ?
C28 C29 . 1.381(5) ?
C28 H28 . .95 ?
C29 C30 . 1.395(5) ?
C29 H29 . .95 ?
C30 H30 . .95 ?
C31 H311 . .98 ?
C31 H312 . .98 ?
C31 H313 . .98 ?
C32 H321 . .98 ?
C32 H322 . .98 ?
C32 H323 . .98 ?
Cl1 C33 . 1.748(4) ?
Cl2 C33 . 1.759(4) ?
C33 H331 . .99 ?
C33 H332 . .99 ?

loop_
_geom_hbond_atom_site_label_D
_geom_hbond_atom_site_label_H
_geom_hbond_atom_site_label_A
_geom_hbond_distance_DH
_geom_hbond_distance_HA
_geom_hbond_distance_DA
_geom_hbond_angle_DHA
_geom_hbond_publ_flag
O24 H24 Br1 .84 2.38 3.179(2) 160 yes

loop_
_geom_torsion_atom_site_label_1
_geom_torsion_atom_site_label_2
_geom_torsion_atom_site_label_3
_geom_torsion_atom_site_label_4
_geom_torsion
C10 C1 C2 C3 -9.0(4)
C11 C1 C2 C3 173.6(3)
C10 C1 C2 C21 170.8(3)
C11 C1 C2 C21 -6.7(4)
C1 C2 C3 C4 3.6(4)
C21 C2 C3 C4 -176.2(3)
C2 C3 C4 C5 3.6(5)
C3 C4 C5 C6 173.1(3)
C3 C4 C5 C10 -5.1(5)
C4 C5 C6 C7 -174.7(4)
C10 C5 C6 C7 3.5(5)
C5 C6 C7 C8 -1.7(6)
C6 C7 C8 C9 -1.2(6)
C7 C8 C9 C10 2.3(5)
C8 C9 C10 C5 -.4(5)
C8 C9 C10 C1 175.6(3)
C6 C5 C10 C9 -2.4(4)
C4 C5 C10 C9 175.8(3)
C6 C5 C10 C1 -178.6(3)
C4 C5 C10 C1 -.3(4)
C2 C1 C10 C9 -168.7(3)
C11 C1 C10 C9 8.7(4)
C2 C1 C10 C5 7.3(4)
C11 C1 C10 C5 -175.4(3)
C2 C1 C11 C12 52.0(4)
C10 C1 C11 C12 -125.3(3)
C2 C1 C11 C20 -124.1(3)
C10 C1 C11 C20 58.6(4)
C20 C11 C12 C13 -3.6(4)
C1 C11 C12 C13 -179.8(3)
C20 C11 C12 C22 -178.0(3)
C1 C11 C12 C22 5.8(4)
C11 C12 C13 C14 -.1(5)
C22 C12 C13 C14 174.3(3)
C12 C13 C14 C15 1.7(5)
C13 C14 C15 C20 .5(5)
C13 C14 C15 C16 178.3(3)
C14 C15 C16 C17 -175.4(4)
C20 C15 C16 C17 2.5(5)
C15 C16 C17 C18 .9(6)
C16 C17 C18 C19 -2.7(6)
C17 C18 C19 C20 1.0(5)
C14 C15 C20 C19 173.9(3)
C16 C15 C20 C19 -4.1(5)
C14 C15 C20 C11 -4.1(5)
C16 C15 C20 C11 178.0(3)
C18 C19 C20 C15 2.5(5)
C18 C19 C20 C11 -179.7(3)
C12 C11 C20 C15 5.6(4)
C1 C11 C20 C15 -178.4(3)
C12 C11 C20 C19 -172.3(3)
C1 C11 C20 C19 3.8(5)
C1 C2 C21 N1 -73.3(3)
C3 C2 C21 N1 106.4(3)
C31 N1 C21 C2 169.7(2)
C22 N1 C21 C2 52.0(3)
C23 N1 C21 C2 -65.7(3)
C11 C12 C22 N1 -75.0(4)
C13 C12 C22 N1 110.5(3)
C31 N1 C22 C12 -81.5(3)
C21 N1 C22 C12 35.5(3)
C23 N1 C22 C12 156.4(3)
C31 N1 C23 C32 -64.3(3)
C21 N1 C23 C32 174.5(2)
C22 N1 C23 C32 54.8(3)
C31 N1 C23 C24 61.7(3)
C21 N1 C23 C24 -59.5(3)
C22 N1 C23 C24 -179.3(2)
C32 C23 C24 O24 48.3(3)
N1 C23 C24 O24 -78.6(3)
C32 C23 C24 C25 -74.9(3)
N1 C23 C24 C25 158.3(2)
O24 C24 C25 C26 -171.0(3)
C23 C24 C25 C26 -49.6(4)
O24 C24 C25 C30 13.9(4)
C23 C24 C25 C30 135.3(3)
C30 C25 C26 C27 1.3(5)
C24 C25 C26 C27 -173.8(3)
C25 C26 C27 C28 1.0(5)
C26 C27 C28 C29 -2.2(5)
C27 C28 C29 C30 1.1(5)
C28 C29 C30 C25 1.2(5)
C26 C25 C30 C29 -2.4(5)
C24 C25 C30 C29 172.9(3)

loop_
_cod_related_entry_id
_cod_related_entry_database
_cod_related_entry_code
1 ChemSpider 21182400
